data_1520221
loop_
_publ_author_name
'Li, Xiangdong'
'Chen, Ming'
'Xie, Xin'
'Sun, Ning'
'Li, Shi'
'Liu, Yuanhong'

_publ_section_title
;
 Synthesis of Multiple-Substituted Pyrroles via Gold(I)-Catalyzed
 Hydroamination/Cyclization Cascade.
;
_journal_issue 12
_journal_name_full 'Organic letters'
_journal_page_first 2984
_journal_page_last 2987
_journal_paper_doi 10.1021/acs.orglett.5b01281
_journal_volume 17
_journal_year 2015
_chemical_formula_sum 'C30 H23 N'
_chemical_formula_weight 397.49
_chemical_name_systematic
; 
 ? 
;
_space_group_IT_number 14
_symmetry_cell_setting monoclinic
_symmetry_space_group_name_Hall '-P 2ybc'
_symmetry_space_group_name_H-M 'P 1 21/c 1'
_atom_sites_solution_hydrogens geom
_atom_sites_solution_primary direct
_atom_sites_solution_secondary difmap
_audit_creation_method SHELXL-97
_cell_angle_alpha 90.00
_cell_angle_beta 101.315(3)
_cell_angle_gamma 90.00
_cell_formula_units_Z 4
_cell_length_a 12.0216(13)
_cell_length_b 6.2012(7)
_cell_length_c 30.083(3)
_cell_measurement_reflns_used 1267
_cell_measurement_temperature 293(2)
_cell_measurement_theta_max 45.811
_cell_measurement_theta_min 5.524
_cell_volume 2199.0(4)
_computing_cell_refinement 'Bruker SMART'
_computing_data_collection 'Bruker SMART'
_computing_data_reduction 'Bruker SHELXTL'
_computing_molecular_graphics 'Bruker SHELXTL'
_computing_publication_material 'Bruker SHELXTL'
_computing_structure_refinement 'SHELXL-97 (Sheldrick, 1997)'
_computing_structure_solution 'SHELXS-97 (Sheldrick, 1990)'
_diffrn_ambient_temperature 293(2)
_diffrn_measured_fraction_theta_full 0.999
_diffrn_measured_fraction_theta_max 0.999
_diffrn_measurement_device_type 'CCD area detector'
_diffrn_measurement_method 'phi and omega scans'
_diffrn_radiation_monochromator graphite
_diffrn_radiation_source 'fine-focus sealed tube'
_diffrn_radiation_type MoK\a
_diffrn_radiation_wavelength 0.71073
_diffrn_reflns_av_R_equivalents 0.0633
_diffrn_reflns_av_sigmaI/netI 0.0737
_diffrn_reflns_limit_h_max 14
_diffrn_reflns_limit_h_min -14
_diffrn_reflns_limit_k_max 7
_diffrn_reflns_limit_k_min -7
_diffrn_reflns_limit_l_max 34
_diffrn_reflns_limit_l_min -37
_diffrn_reflns_number 12700
_diffrn_reflns_theta_full 26.00
_diffrn_reflns_theta_max 26.00
_diffrn_reflns_theta_min 2.41
_exptl_absorpt_coefficient_mu 0.069
_exptl_absorpt_correction_T_max 1.0000
_exptl_absorpt_correction_T_min 0.0914
_exptl_absorpt_correction_type empirical
_exptl_absorpt_process_details sadabs
_exptl_crystal_colour colorless
_exptl_crystal_density_diffrn 1.201
_exptl_crystal_density_method 'not measured'
_exptl_crystal_description prismatic
_exptl_crystal_F_000 840
_exptl_crystal_size_max 0.212
_exptl_crystal_size_mid 0.143
_exptl_crystal_size_min 0.113
_refine_diff_density_max 0.185
_refine_diff_density_min -0.194
_refine_diff_density_rms 0.040
_refine_ls_extinction_coef 0.0055(12)
_refine_ls_extinction_expression Fc^*^=kFc[1+0.001xFc^2^\l^3^/sin(2\q)]^-1/4^
_refine_ls_extinction_method SHELXL
_refine_ls_goodness_of_fit_ref 1.026
_refine_ls_hydrogen_treatment constr
_refine_ls_matrix_type full
_refine_ls_number_parameters 281
_refine_ls_number_reflns 4330
_refine_ls_number_restraints 0
_refine_ls_restrained_S_all 1.026
_refine_ls_R_factor_all 0.1184
_refine_ls_R_factor_gt 0.0638
_refine_ls_shift/su_max 0.000
_refine_ls_shift/su_mean 0.000
_refine_ls_structure_factor_coef Fsqd
_refine_ls_weighting_details 'calc w=1/[\s^2^(Fo^2^)+(0.0627P)^2^+0.0000P] where P=(Fo^2^+2Fc^2^)/3'
_refine_ls_weighting_scheme calc
_refine_ls_wR_factor_gt 0.1360
_refine_ls_wR_factor_ref 0.1576
_reflns_number_gt 2515
_reflns_number_total 4330
_reflns_threshold_expression >2sigma(I)
_cod_data_source_file ol5b01281_si_003.cif
_cod_data_source_block cd213737
_cod_depositor_comments
;
The following automatic conversions were performed:

'_symmetry_cell_setting' value 'Monoclinic' changed to 'monoclinic'
according to
/usr/data/users/saulius/crontab/automatic-downloads/rss-feeds/ACS/lib/dictionaries/cif_core.dic
dictionary named 'cif_core.dic' version 2.4.2 from 2011-04-26.

Automatic conversion script
Id: cif_fix_values 3271 2015-04-21 07:52:19Z andrius 

 Adding full bibliography for 1520220--1520222.cif.
;
_cod_original_sg_symbol_H-M P2(1)/c
_cod_database_code 1520221

loop_
_symmetry_equiv_pos_as_xyz
'x, y, z'
'-x, y+1/2, -z+1/2'
'-x, -y, -z'
'x, -y-1/2, z-1/2'

loop_
_atom_site_label
_atom_site_type_symbol
_atom_site_fract_x
_atom_site_fract_y
_atom_site_fract_z
_atom_site_U_iso_or_equiv
_atom_site_adp_type
_atom_site_occupancy
_atom_site_symmetry_multiplicity
_atom_site_calc_flag
_atom_site_refinement_flags
N1 N 0.69311(15) 0.1264(3) 0.11624(6) 0.0428(5) Uani 1 1 d .
C1 C 0.65940(18) 0.2637(4) 0.07994(7) 0.0433(6) Uani 1 1 d .
C2 C 0.54531(19) 0.2323(4) 0.06515(8) 0.0495(7) Uani 1 1 d .
H2 H 0.5003 0.3044 0.0410 0.059 Uiso 1 1 calc R
C3 C 0.50670(18) 0.0747(4) 0.09196(7) 0.0448(6) Uani 1 1 d .
C4 C 0.59933(18) 0.0093(4) 0.12349(7) 0.0431(6) Uani 1 1 d .
C5 C 0.60680(19) -0.1352(4) 0.16305(8) 0.0477(6) Uani 1 1 d .
C6 C 0.5765(2) -0.3389(5) 0.15788(10) 0.0746(9) Uani 1 1 d .
H6A H 0.5498 -0.3940 0.1290 0.089 Uiso 1 1 calc R
H6B H 0.5817 -0.4277 0.1831 0.089 Uiso 1 1 calc R
C7 C 0.64053(18) -0.0398(4) 0.20886(8) 0.0447(6) Uani 1 1 d .
C8 C 0.7113(2) -0.1459(5) 0.24365(9) 0.0690(8) Uani 1 1 d .
H8 H 0.7417 -0.2790 0.2382 0.083 Uiso 1 1 calc R
C9 C 0.7375(3) -0.0569(6) 0.28634(10) 0.0907(11) Uani 1 1 d .
H9 H 0.7850 -0.1312 0.3094 0.109 Uiso 1 1 calc R
C10 C 0.6949(3) 0.1378(7) 0.29531(10) 0.0851(10) Uani 1 1 d .
H10 H 0.7138 0.1975 0.3242 0.102 Uiso 1 1 calc R
C11 C 0.6243(3) 0.2444(5) 0.26146(11) 0.0770(9) Uani 1 1 d .
H11 H 0.5939 0.3770 0.2673 0.092 Uiso 1 1 calc R
C12 C 0.5978(2) 0.1567(4) 0.21879(9) 0.0603(7) Uani 1 1 d .
H12 H 0.5498 0.2318 0.1960 0.072 Uiso 1 1 calc R
C13 C 0.73509(19) 0.4110(4) 0.06172(7) 0.0459(6) Uani 1 1 d .
C14 C 0.8474(2) 0.3667(5) 0.06091(8) 0.0546(7) Uani 1 1 d .
H14 H 0.8790 0.2367 0.0726 0.066 Uiso 1 1 calc R
C15 C 0.9132(2) 0.5130(5) 0.04301(8) 0.0673(8) Uani 1 1 d .
H15 H 0.9893 0.4825 0.0437 0.081 Uiso 1 1 calc R
C16 C 0.8680(3) 0.7014(5) 0.02440(9) 0.0704(9) Uani 1 1 d .
H16 H 0.9126 0.7977 0.0119 0.084 Uiso 1 1 calc R
C17 C 0.7562(3) 0.7489(5) 0.02416(8) 0.0672(8) Uani 1 1 d .
H17 H 0.7250 0.8772 0.0114 0.081 Uiso 1 1 calc R
C18 C 0.6900(2) 0.6054(4) 0.04297(8) 0.0549(7) Uani 1 1 d .
H18 H 0.6147 0.6391 0.0431 0.066 Uiso 1 1 calc R
C19 C 0.38726(19) 0.0069(4) 0.08893(7) 0.0468(6) Uani 1 1 d .
C20 C 0.3455(2) -0.1859(5) 0.07066(9) 0.0691(8) Uani 1 1 d .
H20 H 0.3938 -0.2819 0.0601 0.083 Uiso 1 1 calc R
C21 C 0.2329(3) -0.2400(6) 0.06772(11) 0.0820(10) Uani 1 1 d .
H21 H 0.2063 -0.3717 0.0552 0.098 Uiso 1 1 calc R
C22 C 0.1607(2) -0.1041(7) 0.08283(10) 0.0801(10) Uani 1 1 d .
H22 H 0.0853 -0.1427 0.0813 0.096 Uiso 1 1 calc R
C23 C 0.2000(2) 0.0908(6) 0.10036(10) 0.0802(10) Uani 1 1 d .
H23 H 0.1507 0.1865 0.1104 0.096 Uiso 1 1 calc R
C24 C 0.3120(2) 0.1468(5) 0.10328(9) 0.0683(8) Uani 1 1 d .
H24 H 0.3374 0.2807 0.1151 0.082 Uiso 1 1 calc R
C25 C 0.80409(18) 0.0997(4) 0.14348(7) 0.0416(6) Uani 1 1 d .
C26 C 0.8591(2) -0.0939(4) 0.14288(8) 0.0515(7) Uani 1 1 d .
H26 H 0.8248 -0.2061 0.1247 0.062 Uiso 1 1 calc R
C27 C 0.9657(2) -0.1211(5) 0.16934(9) 0.0648(8) Uani 1 1 d .
H27 H 1.0028 -0.2526 0.1693 0.078 Uiso 1 1 calc R
C28 C 1.0167(2) 0.0437(6) 0.19554(9) 0.0701(9) Uani 1 1 d .
H28 H 1.0890 0.0253 0.2130 0.084 Uiso 1 1 calc R
C29 C 0.9618(2) 0.2362(6) 0.19627(9) 0.0686(9) Uani 1 1 d .
H29 H 0.9967 0.3479 0.2144 0.082 Uiso 1 1 calc R
C30 C 0.8549(2) 0.2662(4) 0.17024(8) 0.0537(7) Uani 1 1 d .
H30 H 0.8177 0.3973 0.1708 0.064 Uiso 1 1 calc R

loop_
_atom_site_aniso_label
_atom_site_aniso_U_11
_atom_site_aniso_U_22
_atom_site_aniso_U_33
_atom_site_aniso_U_23
_atom_site_aniso_U_13
_atom_site_aniso_U_12
N1 0.0403(11) 0.0435(13) 0.0428(11) 0.0082(9) 0.0039(8) -0.0075(9)
C1 0.0442(14) 0.0465(16) 0.0379(12) 0.0023(11) 0.0050(10) -0.0088(11)
C2 0.0467(15) 0.0541(18) 0.0444(13) 0.0094(12) 0.0011(11) -0.0069(12)
C3 0.0418(14) 0.0470(17) 0.0449(13) 0.0003(11) 0.0065(10) -0.0094(11)
C4 0.0410(13) 0.0397(15) 0.0484(14) 0.0016(11) 0.0083(10) -0.0072(11)
C5 0.0462(14) 0.0382(16) 0.0586(15) 0.0109(13) 0.0100(11) -0.0016(11)
C6 0.100(2) 0.047(2) 0.076(2) 0.0094(16) 0.0153(16) -0.0136(16)
C7 0.0435(14) 0.0426(16) 0.0497(14) 0.0098(12) 0.0136(11) -0.0030(11)
C8 0.0675(18) 0.080(2) 0.0570(17) 0.0080(16) 0.0077(13) 0.0258(16)
C9 0.091(2) 0.123(3) 0.0542(19) 0.008(2) 0.0029(16) 0.034(2)
C10 0.085(2) 0.117(3) 0.0552(19) -0.013(2) 0.0173(16) -0.001(2)
C11 0.092(2) 0.066(2) 0.080(2) -0.0080(18) 0.0316(18) 0.0028(18)
C12 0.0722(19) 0.0437(18) 0.0653(18) 0.0087(14) 0.0142(14) 0.0037(14)
C13 0.0495(15) 0.0496(17) 0.0362(12) 0.0016(12) 0.0028(10) -0.0117(12)
C14 0.0542(16) 0.0606(19) 0.0509(15) 0.0053(13) 0.0144(12) -0.0072(13)
C15 0.0605(18) 0.086(2) 0.0557(17) 0.0099(17) 0.0125(13) -0.0207(17)
C16 0.075(2) 0.085(3) 0.0514(16) 0.0108(16) 0.0108(14) -0.0372(18)
C17 0.082(2) 0.065(2) 0.0508(16) 0.0131(14) 0.0043(14) -0.0194(16)
C18 0.0546(16) 0.0579(19) 0.0484(14) 0.0126(14) 0.0011(11) -0.0086(14)
C19 0.0417(14) 0.0525(18) 0.0435(13) 0.0037(12) 0.0016(10) -0.0098(12)
C20 0.0560(18) 0.066(2) 0.083(2) -0.0115(16) 0.0084(14) -0.0157(15)
C21 0.063(2) 0.082(3) 0.097(2) -0.0155(19) 0.0054(17) -0.0327(18)
C22 0.0481(18) 0.115(3) 0.073(2) 0.003(2) 0.0014(15) -0.0285(19)
C23 0.0504(18) 0.104(3) 0.086(2) -0.014(2) 0.0109(15) -0.0066(18)
C24 0.0533(18) 0.071(2) 0.0786(19) -0.0175(17) 0.0085(14) -0.0086(15)
C25 0.0406(13) 0.0462(16) 0.0378(12) 0.0036(11) 0.0071(10) -0.0079(12)
C26 0.0521(15) 0.0489(18) 0.0521(15) 0.0021(13) 0.0068(11) -0.0060(13)
C27 0.0516(17) 0.064(2) 0.0752(18) 0.0157(16) 0.0044(13) 0.0022(14)
C28 0.0443(16) 0.088(3) 0.0723(19) 0.0163(18) -0.0032(13) -0.0070(17)
C29 0.0607(19) 0.080(2) 0.0601(18) -0.0085(16) -0.0012(14) -0.0236(17)
C30 0.0549(16) 0.0523(18) 0.0529(15) -0.0062(13) 0.0079(12) -0.0087(13)

loop_
_atom_type_symbol
_atom_type_description
_atom_type_scat_dispersion_real
_atom_type_scat_dispersion_imag
_atom_type_scat_source
C C 0.0033 0.0016 'International Tables Vol C Tables 4.2.6.8 and 6.1.1.4'
H H 0.0000 0.0000 'International Tables Vol C Tables 4.2.6.8 and 6.1.1.4'
N N 0.0061 0.0033 'International Tables Vol C Tables 4.2.6.8 and 6.1.1.4'

loop_
_geom_angle_atom_site_label_1
_geom_angle_atom_site_label_2
_geom_angle_atom_site_label_3
_geom_angle
C1 N1 C4 108.91(17)
C1 N1 C25 128.30(18)
C4 N1 C25 122.79(18)
C2 C1 N1 106.79(19)
C2 C1 C13 128.4(2)
N1 C1 C13 124.82(19)
C1 C2 C3 109.6(2)
C1 C2 H2 125.2
C3 C2 H2 125.2
C4 C3 C2 106.7(2)
C4 C3 C19 127.1(2)
C2 C3 C19 126.0(2)
C3 C4 N1 108.0(2)
C3 C4 C5 130.3(2)
N1 C4 C5 121.25(18)
C6 C5 C4 121.0(2)
C6 C5 C7 120.8(2)
C4 C5 C7 118.0(2)
C5 C6 H6A 120.0
C5 C6 H6B 120.0
H6A C6 H6B 120.0
C12 C7 C8 117.2(2)
C12 C7 C5 120.6(2)
C8 C7 C5 122.1(2)
C9 C8 C7 120.7(3)
C9 C8 H8 119.6
C7 C8 H8 119.6
C10 C9 C8 121.0(3)
C10 C9 H9 119.5
C8 C9 H9 119.5
C9 C10 C11 119.1(3)
C9 C10 H10 120.4
C11 C10 H10 120.4
C10 C11 C12 120.2(3)
C10 C11 H11 119.9
C12 C11 H11 119.9
C11 C12 C7 121.7(3)
C11 C12 H12 119.1
C7 C12 H12 119.1
C14 C13 C18 117.9(2)
C14 C13 C1 124.2(2)
C18 C13 C1 117.9(2)
C15 C14 C13 120.8(3)
C15 C14 H14 119.6
C13 C14 H14 119.6
C16 C15 C14 120.7(3)
C16 C15 H15 119.6
C14 C15 H15 119.6
C15 C16 C17 119.8(3)
C15 C16 H16 120.1
C17 C16 H16 120.1
C16 C17 C18 120.0(3)
C16 C17 H17 120.0
C18 C17 H17 120.0
C17 C18 C13 120.7(3)
C17 C18 H18 119.6
C13 C18 H18 119.6
C20 C19 C24 117.6(2)
C20 C19 C3 123.2(2)
C24 C19 C3 119.2(2)
C19 C20 C21 121.0(3)
C19 C20 H20 119.5
C21 C20 H20 119.5
C22 C21 C20 120.9(3)
C22 C21 H21 119.6
C20 C21 H21 119.6
C21 C22 C23 119.1(3)
C21 C22 H22 120.5
C23 C22 H22 120.5
C22 C23 C24 120.5(3)
C22 C23 H23 119.7
C24 C23 H23 119.7
C23 C24 C19 120.9(3)
C23 C24 H24 119.5
C19 C24 H24 119.5
C26 C25 C30 120.2(2)
C26 C25 N1 119.4(2)
C30 C25 N1 120.3(2)
C25 C26 C27 119.7(2)
C25 C26 H26 120.2
C27 C26 H26 120.2
C28 C27 C26 120.3(3)
C28 C27 H27 119.9
C26 C27 H27 119.9
C27 C28 C29 120.1(2)
C27 C28 H28 120.0
C29 C28 H28 120.0
C28 C29 C30 120.5(3)
C28 C29 H29 119.8
C30 C29 H29 119.8
C25 C30 C29 119.2(3)
C25 C30 H30 120.4
C29 C30 H30 120.4

loop_
_geom_bond_atom_site_label_1
_geom_bond_atom_site_label_2
_geom_bond_distance
N1 C1 1.381(3)
N1 C4 1.394(3)
N1 C25 1.432(3)
C1 C2 1.370(3)
C1 C13 1.469(3)
C2 C3 1.403(3)
C2 H2 0.9300
C3 C4 1.375(3)
C3 C19 1.482(3)
C4 C5 1.478(3)
C5 C6 1.315(3)
C5 C7 1.481(3)
C6 H6A 0.9300
C6 H6B 0.9300
C7 C12 1.377(3)
C7 C8 1.379(3)
C8 C9 1.376(4)
C8 H8 0.9300
C9 C10 1.359(5)
C9 H9 0.9300
C10 C11 1.362(4)
C10 H10 0.9300
C11 C12 1.373(4)
C11 H11 0.9300
C12 H12 0.9300
C13 C14 1.383(3)
C13 C18 1.395(3)
C14 C15 1.380(3)
C14 H14 0.9300
C15 C16 1.362(4)
C15 H15 0.9300
C16 C17 1.374(4)
C16 H16 0.9300
C17 C18 1.387(3)
C17 H17 0.9300
C18 H18 0.9300
C19 C20 1.369(3)
C19 C24 1.382(4)
C20 C21 1.381(4)
C20 H20 0.9300
C21 C22 1.351(4)
C21 H21 0.9300
C22 C23 1.365(4)
C22 H22 0.9300
C23 C24 1.377(4)
C23 H23 0.9300
C24 H24 0.9300
C25 C26 1.373(3)
C25 C30 1.376(3)
C26 C27 1.379(3)
C26 H26 0.9300
C27 C28 1.361(4)
C27 H27 0.9300
C28 C29 1.367(4)
C28 H28 0.9300
C29 C30 1.379(3)
C29 H29 0.9300
C30 H30 0.9300

loop_
_geom_torsion_atom_site_label_1
_geom_torsion_atom_site_label_2
_geom_torsion_atom_site_label_3
_geom_torsion_atom_site_label_4
_geom_torsion
C4 N1 C1 C2 0.4(3)
C25 N1 C1 C2 -179.6(2)
C4 N1 C1 C13 -179.1(2)
C25 N1 C1 C13 0.9(4)
N1 C1 C2 C3 -0.2(3)
C13 C1 C2 C3 179.3(2)
C1 C2 C3 C4 -0.1(3)
C1 C2 C3 C19 175.2(2)
C2 C3 C4 N1 0.4(3)
C19 C3 C4 N1 -174.9(2)
C2 C3 C4 C5 172.8(2)
C19 C3 C4 C5 -2.5(4)
C1 N1 C4 C3 -0.5(3)
C25 N1 C4 C3 179.5(2)
C1 N1 C4 C5 -173.8(2)
C25 N1 C4 C5 6.3(3)
C3 C4 C5 C6 62.6(4)
N1 C4 C5 C6 -125.8(3)
C3 C4 C5 C7 -112.5(3)
N1 C4 C5 C7 59.1(3)
C6 C5 C7 C12 -133.4(3)
C4 C5 C7 C12 41.8(3)
C6 C5 C7 C8 43.9(4)
C4 C5 C7 C8 -141.0(2)
C12 C7 C8 C9 -0.1(4)
C5 C7 C8 C9 -177.4(3)
C7 C8 C9 C10 -0.3(5)
C8 C9 C10 C11 0.8(5)
C9 C10 C11 C12 -0.8(5)
C10 C11 C12 C7 0.4(4)
C8 C7 C12 C11 0.0(4)
C5 C7 C12 C11 177.4(2)
C2 C1 C13 C14 -145.7(3)
N1 C1 C13 C14 33.7(4)
C2 C1 C13 C18 32.5(4)
N1 C1 C13 C18 -148.1(2)
C18 C13 C14 C15 1.5(3)
C1 C13 C14 C15 179.7(2)
C13 C14 C15 C16 -2.1(4)
C14 C15 C16 C17 1.3(4)
C15 C16 C17 C18 0.2(4)
C16 C17 C18 C13 -0.8(4)
C14 C13 C18 C17 0.0(3)
C1 C13 C18 C17 -178.3(2)
C4 C3 C19 C20 -79.0(3)
C2 C3 C19 C20 106.5(3)
C4 C3 C19 C24 103.8(3)
C2 C3 C19 C24 -70.6(3)
C24 C19 C20 C21 -1.5(4)
C3 C19 C20 C21 -178.6(2)
C19 C20 C21 C22 -0.1(5)
C20 C21 C22 C23 1.3(5)
C21 C22 C23 C24 -1.0(5)
C22 C23 C24 C19 -0.5(4)
C20 C19 C24 C23 1.8(4)
C3 C19 C24 C23 179.0(2)
C1 N1 C25 C26 -115.3(3)
C4 N1 C25 C26 64.7(3)
C1 N1 C25 C30 65.1(3)
C4 N1 C25 C30 -114.9(3)
C30 C25 C26 C27 0.1(4)
N1 C25 C26 C27 -179.5(2)
C25 C26 C27 C28 -0.7(4)
C26 C27 C28 C29 1.0(4)
C27 C28 C29 C30 -0.6(4)
C26 C25 C30 C29 0.2(4)
N1 C25 C30 C29 179.8(2)
C28 C29 C30 C25 0.0(4)
